data_4518872
loop_
_publ_author_name
'Alshakova, Iryna D.'
'Albrecht, Martin'

_publ_section_title
;
 Cascade Reductive Friedel--Crafts Alkylation Catalyzed by Robust
 Iridium(III) Hydride Complexes Containing a Protic Triazolylidene Ligand
;
_journal_name_full 'ACS Catalysis'
_journal_page_first 8999
_journal_page_last 9007
_journal_paper_doi 10.1021/acscatal.1c00740
_journal_year 2021
_chemical_formula_moiety '4(C23 H25 Ir N4), C8 O2'
_chemical_formula_sum 'C100 H100 Ir4 N16 O2'
_chemical_formula_weight 2326.75
_space_group_crystal_system monoclinic
_space_group_IT_number 14
_space_group_name_Hall '-P 2ybc'
_space_group_name_H-M_alt 'P 1 21/c 1'
_atom_sites_solution_hydrogens mixed
_atom_sites_solution_primary dual
_audit_creation_date 2019-10-16
_audit_creation_method
;
Olex2 1.2
(compiled 2018.05.29 svn.r3508 for OlexSys, GUI svn.r5506)
;
_cell_angle_alpha 90
_cell_angle_beta 113.976(2)
_cell_angle_gamma 90
_cell_formula_units_Z 1
_cell_length_a 11.47440(10)
_cell_length_b 17.1601(2)
_cell_length_c 12.5381(2)
_cell_measurement_reflns_used 11892
_cell_measurement_temperature 173.00(10)
_cell_measurement_theta_max 27.7770
_cell_measurement_theta_min 2.1230
_cell_volume 2255.76(6)
_computing_cell_refinement 'CrysAlisPro 1.171.40.45a (Rigaku OD, 2019)'
_computing_data_collection 'CrysAlisPro 1.171.40.45a (Rigaku OD, 2019)'
_computing_data_reduction 'CrysAlisPro 1.171.40.45a (Rigaku OD, 2019)'
_computing_molecular_graphics 'Olex2 (Dolomanov et al., 2009)'
_computing_publication_material 'Olex2 (Dolomanov et al., 2009)'
_computing_structure_refinement 'ShelXL (Sheldrick, 2015)'
_computing_structure_solution 'ShelXT (Sheldrick, 2015)'
_diffrn_ambient_environment N~2~
_diffrn_ambient_temperature 173.00(10)
_diffrn_detector 'CCD plate'
_diffrn_detector_area_resol_mean 16.0965
_diffrn_detector_type Eos
_diffrn_measured_fraction_theta_full 1.000
_diffrn_measured_fraction_theta_max 0.915
_diffrn_measurement_details
;
List of Runs (angles in degrees, time in seconds):

  # Type    Start    End  Width  t~exp~   \w     \q     \k     \f   Frames
--------------------------------------------------------------------------
  1  \w     35.00 122.00   1.00    6.50    --   27.84 178.00 150.00   87
  2  \w    -20.00  83.00   1.00    6.50    --   27.84 -99.00 150.00  103
  3  \w    -56.00 115.00   1.00    6.50    --   27.84  19.00 -30.00  171
  4  \w    -20.00  30.00   1.00    6.50    --  -25.00 -99.00 120.00   50
  5  \w    -63.00  -2.00   1.00    6.50    --  -25.00  57.00 -30.00   61
  6  \w    -10.00 104.00   1.00    6.50    --   27.84  57.00  90.00  114
;
_diffrn_measurement_device 'four-circle diffractometer'
_diffrn_measurement_device_type 'SuperNova, Single source at offset/far, Eos'
_diffrn_measurement_method '\w scans'
_diffrn_orient_matrix_type 'CrysAlisPro convention (1999,Acta A55,543-557)'
_diffrn_orient_matrix_UB_11 -0.0504552000
_diffrn_orient_matrix_UB_12 -0.0269543000
_diffrn_orient_matrix_UB_13 -0.0265116000
_diffrn_orient_matrix_UB_21 0.0244489000
_diffrn_orient_matrix_UB_22 -0.0092276000
_diffrn_orient_matrix_UB_23 -0.0421094000
_diffrn_orient_matrix_UB_31 0.0378662000
_diffrn_orient_matrix_UB_32 -0.0299455000
_diffrn_orient_matrix_UB_33 0.0368559000
_diffrn_radiation_monochromator mirror
_diffrn_radiation_probe x-ray
_diffrn_radiation_type MoK\a
_diffrn_radiation_wavelength 0.71073
_diffrn_reflns_av_R_equivalents 0.0317
_diffrn_reflns_av_unetI/netI 0.0293
_diffrn_reflns_Laue_measured_fraction_full 1.000
_diffrn_reflns_Laue_measured_fraction_max 0.915
_diffrn_reflns_limit_h_max 15
_diffrn_reflns_limit_h_min -15
_diffrn_reflns_limit_k_max 21
_diffrn_reflns_limit_k_min -22
_diffrn_reflns_limit_l_max 15
_diffrn_reflns_limit_l_min -16
_diffrn_reflns_number 19328
_diffrn_reflns_point_group_measured_fraction_full 1.000
_diffrn_reflns_point_group_measured_fraction_max 0.915
_diffrn_reflns_theta_full 25.242
_diffrn_reflns_theta_max 28.145
_diffrn_reflns_theta_min 1.942
_diffrn_source 'micro-focus sealed X-ray tube'
_diffrn_source_type 'SuperNova (Mo) X-ray Source'
_exptl_absorpt_coefficient_mu 5.940
_exptl_absorpt_correction_T_max 1.00000
_exptl_absorpt_correction_T_min 0.88255
_exptl_absorpt_correction_type multi-scan
_exptl_absorpt_process_details
;
CrysAlisPro 1.171.40.45a (Rigaku Oxford Diffraction, 2019)
Empirical absorption correction using spherical harmonics,
 implemented in SCALE3 ABSPACK scaling algorithm.
;
_exptl_crystal_colour 'clear orange'
_exptl_crystal_colour_lustre clear
_exptl_crystal_colour_primary orange
_exptl_crystal_density_diffrn 1.713
_exptl_crystal_description block
_exptl_crystal_F_000 1136
_exptl_crystal_size_max 0.2
_exptl_crystal_size_mid 0.1
_exptl_crystal_size_min 0.1
_refine_diff_density_max 0.922
_refine_diff_density_min -0.507
_refine_diff_density_rms 0.099
_refine_ls_extinction_method none
_refine_ls_goodness_of_fit_ref 1.065
_refine_ls_hydrogen_treatment mixed
_refine_ls_matrix_type full
_refine_ls_number_parameters 283
_refine_ls_number_reflns 5060
_refine_ls_number_restraints 0
_refine_ls_restrained_S_all 1.065
_refine_ls_R_factor_all 0.0254
_refine_ls_R_factor_gt 0.0208
_refine_ls_shift/su_max 0.003
_refine_ls_shift/su_mean 0.000
_refine_ls_structure_factor_coef Fsqd
_refine_ls_weighting_details 'w=1/[\s^2^(Fo^2^)+(0.0175P)^2^+1.7304P] where P=(Fo^2^+2Fc^2^)/3'
_refine_ls_weighting_scheme calc
_refine_ls_wR_factor_gt 0.0468
_refine_ls_wR_factor_ref 0.0493
_reflns_Friedel_coverage 0.000
_reflns_number_gt 4523
_reflns_number_total 5060
_reflns_threshold_expression 'I > 2\s(I)'
_cod_data_source_file cs1c00740_si_004.cif
_cod_data_source_block 19MA114_IrH-1
_cod_database_code 4518872
_shelx_shelxl_version_number 2014/7
_chemical_oxdiff_formula 'C23 H25 Ir1 N4'
_shelx_space_group_comment
;
The symmetry employed for this shelxl refinement is uniquely defined
by the following loop, which should always be used as a source of
symmetry information in preference to the above space-group names.
They are only intended as comments.
;
_reflns_odcompleteness_completeness 99.98
_reflns_odcompleteness_iscentric 1
_reflns_odcompleteness_theta 26.32
_olex2_refinement_description
;
1. Fixed Uiso
 At 1.2 times of:
  All C(H) groups
 At 1.5 times of:
  All C(H,H,H) groups
2. Uiso/Uaniso restraints and constraints
Uanis(C31) = Uanis(C31) = Uanis(C29) = Uanis(C29)
Uanis(C29) = Uanis(C31) = Uanis(C32)
Uanis(C29) = Uanis(C30) = Uanis(C31) = Uanis(C32) = Uanis(O1)
3. Others
 Fixed Sof: C31(0.5) C29(0.5) C32(0.5) C30(0.5) O1(0.5)
4.a Aromatic/amide H refined with riding coordinates:
 C14(H14), C7(H7), C4(H4), C5(H5), C6(H6), C15(H15), C18(H18), C16(H16),
 C17(H17)
4.b Idealised Me refined as rotating group:
 C26(H26A,H26B,H26C), C27(H27A,H27B,H27C), C24(H24A,H24B,H24C), C28(H28A,H28B,
 H28C), C25(H25A,H25B,H25C)
;
_olex2_date_sample_data_collection 2019-10-16
_olex2_submission_special_instructions 'No special instructions were received'
_oxdiff_exptl_absorpt_empirical_details
;
Empirical correction (ABSPACK) includes:
- Absorption correction using spherical harmonics
- Frame scaling
;
_oxdiff_exptl_absorpt_empirical_full_max 1.201
_oxdiff_exptl_absorpt_empirical_full_min 0.866

loop_
_space_group_symop_operation_xyz
'x, y, z'
'-x, y+1/2, -z+1/2'
'-x, -y, -z'
'x, -y-1/2, z-1/2'

loop_
_atom_site_label
_atom_site_type_symbol
_atom_site_fract_x
_atom_site_fract_y
_atom_site_fract_z
_atom_site_U_iso_or_equiv
_atom_site_adp_type
_atom_site_occupancy
_atom_site_site_symmetry_order
_atom_site_calc_flag
_atom_site_refinement_flags_posn
_atom_site_refinement_flags_adp
_atom_site_refinement_flags_occupancy
_atom_site_disorder_assembly
_atom_site_disorder_group
Ir1 Ir 0.62347(2) 0.58030(2) 0.84562(2) 0.01887(4) Uani 1 1 d . . . . .
N2 N 0.5035(2) 0.51630(13) 0.7005(2) 0.0196(5) Uani 1 1 d . . . . .
N11 N 0.4213(2) 0.70335(13) 0.5487(2) 0.0203(5) Uani 1 1 d . . . . .
N12 N 0.4863(2) 0.76601(14) 0.6114(2) 0.0254(6) Uani 1 1 d . . . . .
N8 N 0.5639(2) 0.74112(14) 0.7166(2) 0.0251(6) Uani 1 1 d . . . . .
C10 C 0.4583(3) 0.63814(16) 0.6166(2) 0.0189(6) Uani 1 1 d . . . . .
C9 C 0.5494(3) 0.66229(16) 0.7238(2) 0.0203(6) Uani 1 1 d . . . . .
C3 C 0.4317(3) 0.55615(16) 0.5992(2) 0.0184(6) Uani 1 1 d . . . . .
C13 C 0.3244(3) 0.71629(16) 0.4346(2) 0.0202(6) Uani 1 1 d . . . . .
C14 C 0.2017(3) 0.69119(18) 0.4078(3) 0.0266(7) Uani 1 1 d . . . . .
H14 H 0.1822 0.6645 0.4630 0.032 Uiso 1 1 calc R . . . .
C7 C 0.4905(3) 0.43854(17) 0.7005(3) 0.0240(7) Uani 1 1 d . . . . .
H7 H 0.5368 0.4114 0.7689 0.029 Uiso 1 1 calc R . . . .
C4 C 0.3516(3) 0.51690(17) 0.4999(3) 0.0239(6) Uani 1 1 d . . . . .
H4 H 0.3045 0.5445 0.4322 0.029 Uiso 1 1 calc R . . . .
C21 C 0.7714(3) 0.63400(18) 0.9934(3) 0.0228(6) Uani 1 1 d . . . . .
C22 C 0.8293(3) 0.61041(19) 0.9149(3) 0.0249(7) Uani 1 1 d . . . . .
C5 C 0.3420(3) 0.43690(18) 0.5013(3) 0.0283(7) Uani 1 1 d . . . . .
H5 H 0.2895 0.4101 0.4346 0.034 Uiso 1 1 calc R . . . .
C6 C 0.4115(3) 0.39689(18) 0.6037(3) 0.0282(7) Uani 1 1 d . . . . .
H6 H 0.4052 0.3430 0.6071 0.034 Uiso 1 1 calc R . . . .
C15 C 0.1078(3) 0.7060(2) 0.2982(3) 0.0325(8) Uani 1 1 d . . . . .
H15 H 0.0250 0.6885 0.2790 0.039 Uiso 1 1 calc R . . . .
C18 C 0.3548(3) 0.75671(18) 0.3543(3) 0.0268(7) Uani 1 1 d . . . . .
H18 H 0.4379 0.7734 0.3732 0.032 Uiso 1 1 calc R . . . .
C20 C 0.7337(3) 0.56453(19) 1.0349(3) 0.0266(7) Uani 1 1 d . . . . .
C23 C 0.8202(3) 0.52816(19) 0.9049(3) 0.0283(7) Uani 1 1 d . . . . .
C19 C 0.7611(3) 0.49936(18) 0.9800(3) 0.0291(7) Uani 1 1 d . . . . .
C26 C 0.7693(3) 0.71545(19) 1.0364(3) 0.0335(8) Uani 1 1 d . . . . .
H26A H 0.7672 0.7520 0.9776 0.050 Uiso 1 1 calc GR . . . .
H26B H 0.8445 0.7241 1.1064 0.050 Uiso 1 1 calc GR . . . .
H26C H 0.6950 0.7223 1.0525 0.050 Uiso 1 1 calc GR . . . .
C16 C 0.1368(3) 0.7466(2) 0.2174(3) 0.0352(8) Uani 1 1 d . . . . .
H16 H 0.0735 0.7569 0.1439 0.042 Uiso 1 1 calc R . . . .
C17 C 0.2600(3) 0.7720(2) 0.2455(3) 0.0350(8) Uani 1 1 d . . . . .
H17 H 0.2792 0.7996 0.1909 0.042 Uiso 1 1 calc R . . . .
C27 C 0.8882(3) 0.6651(2) 0.8580(3) 0.0392(9) Uani 1 1 d . . . . .
H27A H 0.8984 0.6390 0.7946 0.059 Uiso 1 1 calc GR . . . .
H27B H 0.9701 0.6817 0.9142 0.059 Uiso 1 1 calc GR . . . .
H27C H 0.8339 0.7097 0.8288 0.059 Uiso 1 1 calc GR . . . .
C24 C 0.7446(4) 0.41516(19) 1.0049(4) 0.0435(10) Uani 1 1 d . . . . .
H24A H 0.6669 0.4092 1.0157 0.065 Uiso 1 1 calc GR . . . .
H24B H 0.8155 0.3990 1.0745 0.065 Uiso 1 1 calc GR . . . .
H24C H 0.7409 0.3836 0.9405 0.065 Uiso 1 1 calc GR . . . .
C28 C 0.8697(3) 0.4776(2) 0.8351(3) 0.0429(9) Uani 1 1 d . . . . .
H28A H 0.8085 0.4377 0.7966 0.064 Uiso 1 1 calc GR . . . .
H28B H 0.9486 0.4541 0.8861 0.064 Uiso 1 1 calc GR . . . .
H28C H 0.8838 0.5088 0.7778 0.064 Uiso 1 1 calc GR . . . .
C25 C 0.6779(4) 0.5628(2) 1.1245(3) 0.0390(9) Uani 1 1 d . . . . .
H25A H 0.6265 0.6084 1.1163 0.059 Uiso 1 1 calc GR . . . .
H25B H 0.7456 0.5618 1.2013 0.059 Uiso 1 1 calc GR . . . .
H25C H 0.6261 0.5170 1.1133 0.059 Uiso 1 1 calc GR . . . .
H H 0.493(3) 0.5955(18) 0.860(3) 0.032(9) Uiso 1 1 d . . . . .
C31 C -0.0339(12) 0.4029(6) 0.4693(10) 0.0833(15) Uani 0.5 1 d . . P A 1
C29 C 0.0421(12) 0.5240(7) 0.5631(11) 0.0833(15) Uani 0.5 1 d . . P A 1
C32 C -0.0862(12) 0.4555(6) 0.3774(11) 0.0833(15) Uani 0.5 1 d . . P A 1
C30 C 0.0535(15) 0.4270(6) 0.5666(12) 0.0833(15) Uani 0.5 1 d . . P A 1
O1 O -0.0252(8) 0.5330(5) 0.4234(7) 0.0833(15) Uani 0.5 1 d . . P A 1

loop_
_atom_site_aniso_label
_atom_site_aniso_U_11
_atom_site_aniso_U_22
_atom_site_aniso_U_33
_atom_site_aniso_U_23
_atom_site_aniso_U_13
_atom_site_aniso_U_12
Ir1 0.01876(7) 0.01856(7) 0.01663(7) 0.00152(4) 0.00443(5) 0.00038(4)
N2 0.0198(13) 0.0190(12) 0.0198(13) 0.0005(10) 0.0078(10) 0.0012(10)
N11 0.0230(13) 0.0171(12) 0.0196(13) 0.0014(10) 0.0073(11) -0.0001(10)
N12 0.0305(14) 0.0178(12) 0.0240(14) 0.0005(10) 0.0070(12) -0.0027(11)
N8 0.0271(14) 0.0204(13) 0.0236(14) 0.0036(11) 0.0061(11) -0.0021(11)
C10 0.0193(15) 0.0183(14) 0.0168(14) 0.0019(11) 0.0052(12) 0.0007(11)
C9 0.0214(15) 0.0197(14) 0.0195(15) -0.0002(12) 0.0079(12) -0.0002(12)
C3 0.0200(15) 0.0180(14) 0.0176(14) 0.0014(11) 0.0080(12) 0.0016(11)
C13 0.0226(15) 0.0185(14) 0.0182(15) 0.0000(11) 0.0069(12) 0.0055(12)
C14 0.0259(17) 0.0291(16) 0.0246(17) 0.0042(13) 0.0102(14) 0.0035(13)
C7 0.0237(16) 0.0190(14) 0.0271(17) 0.0026(12) 0.0080(14) 0.0007(12)
C4 0.0249(16) 0.0230(15) 0.0216(16) -0.0002(12) 0.0072(13) -0.0013(12)
C21 0.0174(15) 0.0264(16) 0.0186(15) 0.0029(12) 0.0011(12) 0.0007(12)
C22 0.0169(15) 0.0317(17) 0.0197(15) 0.0034(13) 0.0007(12) -0.0006(13)
C5 0.0286(18) 0.0240(16) 0.0279(18) -0.0052(13) 0.0070(14) -0.0043(13)
C6 0.0327(18) 0.0173(14) 0.0321(18) -0.0023(13) 0.0107(15) -0.0008(13)
C15 0.0249(17) 0.0360(19) 0.0327(19) 0.0033(15) 0.0078(15) 0.0028(14)
C18 0.0265(16) 0.0287(16) 0.0253(16) 0.0048(13) 0.0106(13) 0.0015(13)
C20 0.0245(17) 0.0308(17) 0.0185(16) 0.0042(13) 0.0025(13) 0.0014(13)
C23 0.0218(16) 0.0326(17) 0.0241(17) -0.0041(14) 0.0027(13) 0.0041(13)
C19 0.0249(17) 0.0261(16) 0.0262(17) 0.0054(13) -0.0001(14) 0.0030(13)
C26 0.0299(18) 0.0297(17) 0.0313(19) -0.0052(14) 0.0025(15) 0.0006(14)
C16 0.0298(18) 0.047(2) 0.0224(17) 0.0083(15) 0.0037(14) 0.0107(16)
C17 0.039(2) 0.042(2) 0.0255(18) 0.0126(15) 0.0144(15) 0.0057(16)
C27 0.0288(19) 0.050(2) 0.039(2) 0.0067(17) 0.0132(16) -0.0091(16)
C24 0.046(2) 0.0288(19) 0.042(2) 0.0097(16) 0.0038(19) 0.0051(16)
C28 0.035(2) 0.054(2) 0.033(2) -0.0091(18) 0.0067(17) 0.0175(18)
C25 0.040(2) 0.052(2) 0.0257(18) 0.0087(16) 0.0129(16) 0.0009(18)
C31 0.100(4) 0.056(3) 0.073(3) -0.005(3) 0.014(3) -0.022(3)
C29 0.100(4) 0.056(3) 0.073(3) -0.005(3) 0.014(3) -0.022(3)
C32 0.100(4) 0.056(3) 0.073(3) -0.005(3) 0.014(3) -0.022(3)
C30 0.100(4) 0.056(3) 0.073(3) -0.005(3) 0.014(3) -0.022(3)
O1 0.100(4) 0.056(3) 0.073(3) -0.005(3) 0.014(3) -0.022(3)

loop_
_atom_type_symbol
_atom_type_description
_atom_type_scat_dispersion_real
_atom_type_scat_dispersion_imag
_atom_type_scat_source
C C 0.0033 0.0016 'International Tables Vol C Tables 4.2.6.8 and 6.1.1.4'
H H 0.0000 0.0000 'International Tables Vol C Tables 4.2.6.8 and 6.1.1.4'
Ir Ir -1.4442 7.9887 'International Tables Vol C Tables 4.2.6.8 and 6.1.1.4'
N N 0.0061 0.0033 'International Tables Vol C Tables 4.2.6.8 and 6.1.1.4'
O O 0.0106 0.0060 'International Tables Vol C Tables 4.2.6.8 and 6.1.1.4'

loop_
_geom_angle_atom_site_label_1
_geom_angle_atom_site_label_2
_geom_angle_atom_site_label_3
_geom_angle
_geom_angle_site_symmetry_1
_geom_angle_site_symmetry_3
_geom_angle_publ_flag
N2 Ir1 C21 170.50(10) . . ?
N2 Ir1 C22 132.97(11) . . ?
N2 Ir1 C20 139.32(10) . . ?
N2 Ir1 C23 107.17(10) . . ?
N2 Ir1 C19 109.86(11) . . ?
N2 Ir1 H 82.6(12) . . ?
C9 Ir1 N2 77.25(10) . . ?
C9 Ir1 C21 107.43(11) . . ?
C9 Ir1 C22 100.94(12) . . ?
C9 Ir1 C20 142.17(12) . . ?
C9 Ir1 C23 126.16(12) . . ?
C9 Ir1 C19 162.98(12) . . ?
C9 Ir1 H 81.2(12) . . ?
C21 Ir1 C22 38.78(11) . . ?
C21 Ir1 C20 38.49(11) . . ?
C21 Ir1 C23 63.34(11) . . ?
C21 Ir1 C19 63.38(11) . . ?
C21 Ir1 H 106.1(12) . . ?
C22 Ir1 C23 36.90(12) . . ?
C22 Ir1 C19 62.69(12) . . ?
C22 Ir1 H 144.2(12) . . ?
C20 Ir1 C22 63.52(12) . . ?
C20 Ir1 C23 62.44(12) . . ?
C20 Ir1 C19 36.91(12) . . ?
C20 Ir1 H 92.8(12) . . ?
C23 Ir1 C19 37.55(12) . . ?
C23 Ir1 H 152.0(12) . . ?
C19 Ir1 H 114.6(12) . . ?
C3 N2 Ir1 118.40(19) . . ?
C7 N2 Ir1 123.7(2) . . ?
C7 N2 C3 117.8(3) . . ?
N12 N11 C10 109.2(2) . . ?
N12 N11 C13 118.5(2) . . ?
C10 N11 C13 132.1(2) . . ?
N8 N12 N11 108.0(2) . . ?
N12 N8 C9 109.4(2) . . ?
N11 C10 C9 106.3(2) . . ?
N11 C10 C3 135.6(3) . . ?
C9 C10 C3 118.0(2) . . ?
N8 C9 Ir1 136.2(2) . . ?
N8 C9 C10 107.1(2) . . ?
C10 C9 Ir1 116.7(2) . . ?
N2 C3 C10 109.5(2) . . ?
N2 C3 C4 121.1(3) . . ?
C4 C3 C10 129.4(3) . . ?
C14 C13 N11 119.9(3) . . ?
C14 C13 C18 121.1(3) . . ?
C18 C13 N11 119.0(3) . . ?
C13 C14 H14 120.3 . . ?
C13 C14 C15 119.5(3) . . ?
C15 C14 H14 120.3 . . ?
N2 C7 H7 118.4 . . ?
N2 C7 C6 123.1(3) . . ?
C6 C7 H7 118.4 . . ?
C3 C4 H4 120.0 . . ?
C5 C4 C3 120.0(3) . . ?
C5 C4 H4 120.0 . . ?
C22 C21 Ir1 73.37(17) . . ?
C22 C21 C26 125.5(3) . . ?
C20 C21 Ir1 73.00(17) . . ?
C20 C21 C22 107.6(3) . . ?
C20 C21 C26 126.3(3) . . ?
C26 C21 Ir1 126.0(2) . . ?
C21 C22 Ir1 67.85(16) . . ?
C21 C22 C27 124.6(3) . . ?
C23 C22 Ir1 72.87(18) . . ?
C23 C22 C21 107.5(3) . . ?
C23 C22 C27 127.9(3) . . ?
C27 C22 Ir1 125.1(2) . . ?
C4 C5 H5 120.4 . . ?
C4 C5 C6 119.1(3) . . ?
C6 C5 H5 120.4 . . ?
C7 C6 C5 118.8(3) . . ?
C7 C6 H6 120.6 . . ?
C5 C6 H6 120.6 . . ?
C14 C15 H15 120.0 . . ?
C16 C15 C14 120.0(3) . . ?
C16 C15 H15 120.0 . . ?
C13 C18 H18 120.5 . . ?
C13 C18 C17 119.0(3) . . ?
C17 C18 H18 120.5 . . ?
C21 C20 Ir1 68.51(16) . . ?
C21 C20 C25 124.8(3) . . ?
C19 C20 Ir1 73.55(18) . . ?
C19 C20 C21 108.7(3) . . ?
C19 C20 C25 126.5(3) . . ?
C25 C20 Ir1 125.1(2) . . ?
C22 C23 Ir1 70.23(17) . . ?
C22 C23 C19 108.6(3) . . ?
C22 C23 C28 126.6(3) . . ?
C19 C23 Ir1 71.34(18) . . ?
C19 C23 C28 124.7(3) . . ?
C28 C23 Ir1 127.1(2) . . ?
C20 C19 Ir1 69.54(17) . . ?
C20 C19 C23 107.5(3) . . ?
C20 C19 C24 125.9(3) . . ?
C23 C19 Ir1 71.11(17) . . ?
C23 C19 C24 126.3(3) . . ?
C24 C19 Ir1 129.5(2) . . ?
C21 C26 H26A 109.5 . . ?
C21 C26 H26B 109.5 . . ?
C21 C26 H26C 109.5 . . ?
H26A C26 H26B 109.5 . . ?
H26A C26 H26C 109.5 . . ?
H26B C26 H26C 109.5 . . ?
C15 C16 H16 120.0 . . ?
C15 C16 C17 120.0(3) . . ?
C17 C16 H16 120.0 . . ?
C18 C17 H17 119.8 . . ?
C16 C17 C18 120.4(3) . . ?
C16 C17 H17 119.8 . . ?
C22 C27 H27A 109.5 . . ?
C22 C27 H27B 109.5 . . ?
C22 C27 H27C 109.5 . . ?
H27A C27 H27B 109.5 . . ?
H27A C27 H27C 109.5 . . ?
H27B C27 H27C 109.5 . . ?
C19 C24 H24A 109.5 . . ?
C19 C24 H24B 109.5 . . ?
C19 C24 H24C 109.5 . . ?
H24A C24 H24B 109.5 . . ?
H24A C24 H24C 109.5 . . ?
H24B C24 H24C 109.5 . . ?
C23 C28 H28A 109.5 . . ?
C23 C28 H28B 109.5 . . ?
C23 C28 H28C 109.5 . . ?
H28A C28 H28B 109.5 . . ?
H28A C28 H28C 109.5 . . ?
H28B C28 H28C 109.5 . . ?
C20 C25 H25A 109.5 . . ?
C20 C25 H25B 109.5 . . ?
C20 C25 H25C 109.5 . . ?
H25A C25 H25B 109.5 . . ?
H25A C25 H25C 109.5 . . ?
H25B C25 H25C 109.5 . . ?
C29 C31 C32 33.9(6) 3_566 . ?
C29 C31 O1 64.5(7) 3_566 3_566 ?
C32 C31 O1 97.9(8) . 3_566 ?
C30 C31 C29 85.2(9) . 3_566 ?
C30 C31 C32 118.7(11) . . ?
C30 C31 O1 27.8(7) . 3_566 ?
C31 C29 C29 103.6(13) 3_566 3_566 ?
C31 C29 C30 163.3(13) 3_566 . ?
C31 C29 C30 47.0(7) 3_566 3_566 ?
C31 C29 O1 68.2(9) 3_566 . ?
C29 C29 C30 57.7(8) 3_566 3_566 ?
C32 C29 C31 78.8(14) 3_566 3_566 ?
C32 C29 C29 175(2) 3_566 3_566 ?
C32 C29 C30 125.2(17) 3_566 3_566 ?
C32 C29 C30 113.8(18) 3_566 . ?
C32 C29 O1 145.2(18) 3_566 . ?
C32 C29 O1 111.1(19) 3_566 3_566 ?
C30 C29 C29 63.1(8) . 3_566 ?
C30 C29 C30 120.8(8) . 3_566 ?
O1 C29 C31 166.1(15) 3_566 3_566 ?
O1 C29 C29 36.0(6) . 3_566 ?
O1 C29 C29 67.4(9) 3_566 3_566 ?
O1 C29 C30 26.6(5) . 3_566 ?
O1 C29 C30 121.2(12) 3_566 3_566 ?
O1 C29 C30 20.2(10) 3_566 . ?
O1 C29 C30 97.0(8) . . ?
O1 C29 O1 103.4(11) 3_566 . ?
C31 C32 O1 106.2(10) . . ?
C29 C32 C31 67.3(15) 3_566 . ?
C29 C32 O1 39.5(12) 3_566 . ?
C31 C30 C29 105.8(11) . . ?
C31 C30 C29 47.8(7) . 3_566 ?
C29 C30 C29 59.2(8) . 3_566 ?
O1 C30 C31 102.5(18) 3_566 . ?
O1 C30 C29 65.9(13) 3_566 3_566 ?
O1 C30 C29 26.7(12) 3_566 . ?
C29 O1 C31 122.9(11) 3_566 3_566 ?
C29 O1 C31 47.3(6) . 3_566 ?
C29 O1 C29 76.6(11) 3_566 . ?
C29 O1 C32 29.4(9) 3_566 . ?
C32 O1 C31 150.7(9) . 3_566 ?
C32 O1 C29 105.9(10) . . ?
C30 O1 C31 49.7(13) 3_566 3_566 ?
C30 O1 C29 87.5(14) 3_566 . ?
C30 O1 C29 133(2) 3_566 3_566 ?
C30 O1 C32 132.0(18) 3_566 . ?

loop_
_geom_bond_atom_site_label_1
_geom_bond_atom_site_label_2
_geom_bond_distance
_geom_bond_site_symmetry_2
_geom_bond_publ_flag
Ir1 N2 2.092(2) . ?
Ir1 C9 1.995(3) . ?
Ir1 C21 2.147(3) . ?
Ir1 C22 2.221(3) . ?
Ir1 C20 2.206(3) . ?
Ir1 C23 2.255(3) . ?
Ir1 C19 2.258(3) . ?
Ir1 H 1.60(3) . ?
N2 C3 1.382(4) . ?
N2 C7 1.343(4) . ?
N11 N12 1.362(3) . ?
N11 C10 1.365(3) . ?
N11 C13 1.429(4) . ?
N12 N8 1.327(3) . ?
N8 C9 1.370(4) . ?
C10 C9 1.389(4) . ?
C10 C3 1.438(4) . ?
C3 C4 1.385(4) . ?
C13 C14 1.377(4) . ?
C13 C18 1.378(4) . ?
C14 H14 0.9300 . ?
C14 C15 1.382(4) . ?
C7 H7 0.9300 . ?
C7 C6 1.383(4) . ?
C4 H4 0.9300 . ?
C4 C5 1.378(4) . ?
C21 C22 1.452(4) . ?
C21 C20 1.436(4) . ?
C21 C26 1.501(4) . ?
C22 C23 1.417(5) . ?
C22 C27 1.495(4) . ?
C5 H5 0.9300 . ?
C5 C6 1.386(4) . ?
C6 H6 0.9300 . ?
C15 H15 0.9300 . ?
C15 C16 1.377(5) . ?
C18 H18 0.9300 . ?
C18 C17 1.381(4) . ?
C20 C19 1.414(5) . ?
C20 C25 1.502(5) . ?
C23 C19 1.453(5) . ?
C23 C28 1.498(5) . ?
C19 C24 1.506(4) . ?
C26 H26A 0.9600 . ?
C26 H26B 0.9600 . ?
C26 H26C 0.9600 . ?
C16 H16 0.9300 . ?
C16 C17 1.381(5) . ?
C17 H17 0.9300 . ?
C27 H27A 0.9600 . ?
C27 H27B 0.9600 . ?
C27 H27C 0.9600 . ?
C24 H24A 0.9600 . ?
C24 H24B 0.9600 . ?
C24 H24C 0.9600 . ?
C28 H28A 0.9600 . ?
C28 H28B 0.9600 . ?
C28 H28C 0.9600 . ?
C25 H25A 0.9600 . ?
C25 H25B 0.9600 . ?
C25 H25C 0.9600 . ?
C31 C29 1.310(15) 3_566 ?
C31 C32 1.393(16) . ?
C31 C30 1.293(16) . ?
C31 O1 1.655(13) 3_566 ?
C29 C31 1.310(15) 3_566 ?
C29 C29 1.70(2) 3_566 ?
C29 C32 0.793(13) 3_566 ?
C29 C30 1.762(18) 3_566 ?
C29 C30 1.669(15) . ?
C29 O1 1.026(12) 3_566 ?
C29 O1 1.610(14) . ?
C32 C29 0.793(13) 3_566 ?
C32 O1 1.505(13) . ?
C30 C29 1.762(18) 3_566 ?
C30 O1 0.791(13) 3_566 ?
O1 C31 1.655(13) 3_566 ?
O1 C29 1.026(12) 3_566 ?
O1 C30 0.791(13) 3_566 ?
